data_4114306
loop_
_publ_author_name
'Christopher J. Tonzola'
'Maksudul M. Alam'
'Werner Kaminsky'
'Samson A. Jenekhe'

_publ_contact_author
;
      Tonzola, Chris
    Department of Chemistry, BOX 351700
    University of Washington
    Seattle, WA 98195
    USA
;
_publ_contact_author_email cjt@u.washington.edu
_publ_section_title
;
 New n-Type Organic Semiconductors: Synthesis, Single Crystal Structures,
 Cyclic Voltammetry, Photophysics, Electron Transport, and
 Electroluminescence of a Series of Diphenylanthrazolines
;
_journal_name_full 'Journal of the American Chemical Society'
_journal_page_first 13548
_journal_page_last 13558
_journal_paper_doi 10.1021/ja036314e
_journal_volume 125
_journal_year 2003
_chemical_formula_moiety 'C44 H38 N2'
_chemical_formula_sum 'C44 H38 N2'
_chemical_formula_weight 594.76
_chemical_melting_point 629
_chemical_name_common
;
2,7-Bis(4'-tert-butylphenyl)-4,9-diphenylanthrazoline
;
_chemical_name_systematic
;
2,7-Bis(4'-tert-butylphenyl)-4,9-diphenylanthrazoline
;
_space_group_IT_number 15
_symmetry_cell_setting monoclinic
_symmetry_space_group_name_Hall '-C 2yc'
_symmetry_space_group_name_H-M 'C 1 2/c 1'
_atom_sites_solution_hydrogens geom
_atom_sites_solution_primary direct
_atom_sites_solution_secondary difmap
_cell_angle_alpha 90.00
_cell_angle_beta 93.7610(12)
_cell_angle_gamma 90.00
_cell_formula_units_Z 4
_cell_length_a 23.8400(8)
_cell_length_b 5.9620(2)
_cell_length_c 22.5290(10)
_cell_measurement_reflns_used 1958
_cell_measurement_temperature 130(2)
_cell_volume 3195.2(2)
_computing_cell_refinement 'HKL Scalepack (Otwinowski & Minor 1997)'
_computing_data_collection KappaCCD
_computing_data_reduction DENZO
_computing_molecular_graphics 'maXus, Zortep'
_computing_publication_material 'SHELXL-97 (Sheldrick, 1997)'
_computing_structure_refinement 'SHELXL-97 (Sheldrick, 1997)'
_computing_structure_solution SIR97
_diffrn_ambient_temperature 130(2)
_diffrn_measured_fraction_theta_full 0.956
_diffrn_measured_fraction_theta_max 0.956
_diffrn_measurement_device_type 'Nonius KappaCCD'
_diffrn_measurement_method '\f and \w scans'
_diffrn_radiation_monochromator graphite
_diffrn_radiation_source 'fine-focus sealed tube'
_diffrn_radiation_type MoK\a
_diffrn_radiation_wavelength 0.71073
_diffrn_reflns_av_R_equivalents 0.0248
_diffrn_reflns_av_sigmaI/netI 0.0390
_diffrn_reflns_limit_h_max 25
_diffrn_reflns_limit_h_min -25
_diffrn_reflns_limit_k_max 6
_diffrn_reflns_limit_k_min -5
_diffrn_reflns_limit_l_max 23
_diffrn_reflns_limit_l_min -23
_diffrn_reflns_number 3442
_diffrn_reflns_theta_full 22.21
_diffrn_reflns_theta_max 22.21
_diffrn_reflns_theta_min 3.77
_exptl_absorpt_coefficient_mu 0.071
_exptl_absorpt_correction_T_max 0.9859
_exptl_absorpt_correction_T_min 0.9322
_exptl_absorpt_correction_type HKL-Scalepack
_exptl_absorpt_process_details 'Numeric, using data-redundancy'
_exptl_crystal_colour orange
_exptl_crystal_density_diffrn 1.236
_exptl_crystal_description prism
_exptl_crystal_F_000 1264
_exptl_crystal_size_max 1.00
_exptl_crystal_size_mid 0.31
_exptl_crystal_size_min 0.20
_refine_diff_density_max 0.217
_refine_diff_density_min -0.123
_refine_diff_density_rms 0.030
_refine_ls_extinction_coef 0.0022(6)
_refine_ls_extinction_expression Fc^*^=kFc[1+0.001xFc^2^\l^3^/sin(2\q)]^-1/4^
_refine_ls_extinction_method SHELXL
_refine_ls_goodness_of_fit_ref 1.051
_refine_ls_hydrogen_treatment 'H atoms riding'
_refine_ls_matrix_type full
_refine_ls_number_parameters 212
_refine_ls_number_reflns 1918
_refine_ls_number_restraints 0
_refine_ls_restrained_S_all 1.051
_refine_ls_R_factor_all 0.0488
_refine_ls_R_factor_gt 0.0350
_refine_ls_shift/su_max 0.000
_refine_ls_shift/su_mean 0.000
_refine_ls_structure_factor_coef Fsqd
_refine_ls_weighting_details 'calc w=1/[\s^2^(Fo^2^)+(0.0500P)^2^+0.6400P] where P=(Fo^2^+2Fc^2^)/3'
_refine_ls_weighting_scheme calc
_refine_ls_wR_factor_gt 0.0850
_refine_ls_wR_factor_ref 0.0923
_reflns_number_gt 1528
_reflns_number_total 1918
_reflns_threshold_expression >2sigma(I)
_cod_data_source_file ja036314esi20030523_112506_1.cif
_cod_data_source_block 1c
_cod_original_sg_symbol_H-M 'C 2/c'
_cod_database_code 4114306

loop_
_symmetry_equiv_pos_as_xyz
'x, y, z'
'-x, y, -z+1/2'
'x+1/2, y+1/2, z'
'-x+1/2, y+1/2, -z+1/2'
'-x, -y, -z'
'x, -y, z-1/2'
'-x+1/2, -y+1/2, -z'
'x+1/2, -y+1/2, z-1/2'

loop_
_atom_site_label
_atom_site_type_symbol
_atom_site_fract_x
_atom_site_fract_y
_atom_site_fract_z
_atom_site_U_iso_or_equiv
_atom_site_adp_type
_atom_site_occupancy
_atom_site_symmetry_multiplicity
_atom_site_calc_flag
_atom_site_refinement_flags
N1 N 0.18908(5) 0.1110(2) -0.04910(6) 0.0237(4) Uani 1 1 d .
C1 C 0.24898(7) -0.2001(3) -0.06073(8) 0.0234(4) Uani 1 1 d .
H1 H 0.2480 -0.1663 -0.1020 0.028 Uiso 1 1 calc R
C2 C 0.21954(6) -0.1171(3) 0.03886(7) 0.0216(4) Uani 1 1 d .
C3 C 0.21885(7) -0.0658(2) -0.02329(7) 0.0218(4) Uani 1 1 d .
C4 C 0.16123(7) 0.2418(2) -0.01399(8) 0.0225(4) Uani 1 1 d .
C5 C 0.16174(7) 0.2070(3) 0.04838(8) 0.0237(4) Uani 1 1 d .
H5 H 0.1424 0.3100 0.0719 0.028 Uiso 1 1 calc R
C6 C 0.18912(7) 0.0304(2) 0.07555(8) 0.0222(4) Uani 1 1 d .
C7 C 0.18621(6) -0.0032(3) 0.14055(8) 0.0218(4) Uani 1 1 d .
C8 C 0.20318(7) 0.1662(3) 0.18020(8) 0.0250(4) Uani 1 1 d .
H8 H 0.2189 0.2999 0.1655 0.030 Uiso 1 1 calc R
C9 C 0.19761(7) 0.1439(3) 0.24063(8) 0.0279(5) Uani 1 1 d .
H9 H 0.2098 0.2612 0.2670 0.034 Uiso 1 1 calc R
C10 C 0.17443(7) -0.0480(3) 0.26273(8) 0.0292(5) Uani 1 1 d .
H10 H 0.1703 -0.0629 0.3042 0.035 Uiso 1 1 calc R
C11 C 0.15714(7) -0.2194(3) 0.22419(8) 0.0289(5) Uani 1 1 d .
H11 H 0.1410 -0.3517 0.2393 0.035 Uiso 1 1 calc R
C12 C 0.16335(7) -0.1981(3) 0.16379(8) 0.0262(5) Uani 1 1 d .
H12 H 0.1519 -0.3174 0.1378 0.031 Uiso 1 1 calc R
C13 C 0.12649(7) 0.4226(3) -0.04295(8) 0.0242(5) Uani 1 1 d .
C14 C 0.13264(7) 0.4841(3) -0.10151(8) 0.0268(5) Uani 1 1 d .
H14 H 0.1618 0.4181 -0.1224 0.032 Uiso 1 1 calc R
C15 C 0.09718(7) 0.6400(3) -0.13022(8) 0.0277(4) Uani 1 1 d .
H15 H 0.1027 0.6792 -0.1703 0.033 Uiso 1 1 calc R
C16 C 0.05367(7) 0.7401(3) -0.10158(8) 0.0246(4) Uani 1 1 d .
C17 C 0.04890(9) 0.6816(3) -0.04312(8) 0.0448(6) Uani 1 1 d .
H17 H 0.0202 0.7492 -0.0219 0.054 Uiso 1 1 calc R
C18 C 0.08449(9) 0.5277(3) -0.01421(9) 0.0444(6) Uani 1 1 d .
H18 H 0.0799 0.4936 0.0264 0.053 Uiso 1 1 calc R
C19 C 0.01081(7) 0.8960(3) -0.13441(7) 0.0262(5) Uani 1 1 d .
C20 C -0.03452(8) 0.7473(3) -0.16615(8) 0.0325(5) Uani 1 1 d .
H20A H -0.0634 0.8423 -0.1862 0.049 Uiso 1 1 calc R
H20B H -0.0517 0.6520 -0.1369 0.049 Uiso 1 1 calc R
H20C H -0.0173 0.6528 -0.1956 0.049 Uiso 1 1 calc R
C21 C 0.03893(8) 1.0440(3) -0.17882(8) 0.0316(5) Uani 1 1 d .
H21A H 0.0112 1.1479 -0.1974 0.047 Uiso 1 1 calc R
H21B H 0.0543 0.9500 -0.2095 0.047 Uiso 1 1 calc R
H21C H 0.0694 1.1295 -0.1581 0.047 Uiso 1 1 calc R
C22 C -0.01736(8) 1.0512(3) -0.09086(8) 0.0360(5) Uani 1 1 d .
H22A H 0.0115 1.1372 -0.0678 0.054 Uiso 1 1 calc R
H22B H -0.0387 0.9610 -0.0638 0.054 Uiso 1 1 calc R
H22C H -0.0428 1.1544 -0.1132 0.054 Uiso 1 1 calc R

loop_
_atom_site_aniso_label
_atom_site_aniso_U_11
_atom_site_aniso_U_22
_atom_site_aniso_U_33
_atom_site_aniso_U_23
_atom_site_aniso_U_13
_atom_site_aniso_U_12
N1 0.0201(8) 0.0231(8) 0.0279(9) -0.0022(6) 0.0017(7) 0.0005(6)
C1 0.0210(10) 0.0248(9) 0.0245(10) -0.0008(8) 0.0023(8) -0.0026(7)
C2 0.0166(10) 0.0222(9) 0.0262(11) -0.0035(8) 0.0020(8) -0.0034(7)
C3 0.0167(10) 0.0203(9) 0.0283(12) -0.0021(8) 0.0011(8) -0.0013(7)
C4 0.0179(10) 0.0242(9) 0.0254(11) -0.0027(8) 0.0003(8) -0.0033(7)
C5 0.0201(10) 0.0221(9) 0.0289(11) -0.0050(8) 0.0029(8) 0.0001(7)
C6 0.0172(10) 0.0223(9) 0.0272(11) -0.0030(8) 0.0010(8) -0.0027(7)
C7 0.0165(10) 0.0236(9) 0.0257(11) 0.0001(8) 0.0030(8) 0.0051(7)
C8 0.0213(10) 0.0247(9) 0.0290(11) -0.0006(8) -0.0001(8) 0.0019(7)
C9 0.0251(11) 0.0320(10) 0.0263(12) -0.0030(8) -0.0017(8) 0.0040(8)
C10 0.0235(11) 0.0390(11) 0.0252(11) 0.0036(9) 0.0032(8) 0.0093(8)
C11 0.0236(11) 0.0287(10) 0.0348(12) 0.0055(9) 0.0053(9) 0.0039(8)
C12 0.0215(10) 0.0233(9) 0.0337(12) -0.0041(8) 0.0013(8) 0.0049(7)
C13 0.0216(10) 0.0245(9) 0.0261(11) -0.0042(8) -0.0007(8) 0.0008(7)
C14 0.0225(10) 0.0266(9) 0.0320(12) -0.0019(8) 0.0068(9) 0.0029(8)
C15 0.0299(11) 0.0307(9) 0.0233(10) 0.0028(8) 0.0075(9) 0.0017(9)
C16 0.0229(10) 0.0259(9) 0.0249(11) -0.0030(7) -0.0001(8) 0.0005(7)
C17 0.0476(14) 0.0612(13) 0.0262(12) 0.0012(10) 0.0081(10) 0.0332(11)
C18 0.0519(14) 0.0609(13) 0.0212(12) 0.0051(10) 0.0082(10) 0.0287(11)
C19 0.0250(11) 0.0281(9) 0.0253(11) -0.0001(8) 0.0005(8) 0.0035(8)
C20 0.0261(11) 0.0357(10) 0.0350(12) 0.0035(8) -0.0037(9) -0.0013(8)
C21 0.0311(11) 0.0308(10) 0.0324(12) 0.0015(8) -0.0020(9) 0.0011(8)
C22 0.0375(12) 0.0375(11) 0.0328(12) 0.0019(8) 0.0004(9) 0.0140(9)

loop_
_atom_type_symbol
_atom_type_description
_atom_type_scat_dispersion_real
_atom_type_scat_dispersion_imag
_atom_type_scat_source
C C 0.0033 0.0016 'International Tables Vol C Tables 4.2.6.8 and 6.1.1.4'
H H 0.0000 0.0000 'International Tables Vol C Tables 4.2.6.8 and 6.1.1.4'
N N 0.0061 0.0033 'International Tables Vol C Tables 4.2.6.8 and 6.1.1.4'

loop_
_geom_angle_atom_site_label_1
_geom_angle_atom_site_label_2
_geom_angle_atom_site_label_3
_geom_angle
_geom_angle_site_symmetry_1
C4 N1 C3 117.66(15) .
C2 C1 C3 121.41(16) 7_545
C2 C1 H1 119.3 7_545
C3 C1 H1 119.3 .
C1 C2 C3 118.91(14) 7_545
C1 C2 C6 123.76(16) 7_545
C3 C2 C6 117.29(14) .
N1 C3 C1 117.06(15) .
N1 C3 C2 123.26(14) .
C1 C3 C2 119.67(14) .
N1 C4 C5 122.32(15) .
N1 C4 C13 116.99(15) .
C5 C4 C13 120.63(14) .
C6 C5 C4 122.01(15) .
C6 C5 H5 119.0 .
C4 C5 H5 119.0 .
C5 C6 C2 117.38(16) .
C5 C6 C7 119.69(14) .
C2 C6 C7 122.93(14) .
C8 C7 C12 117.82(16) .
C8 C7 C6 120.35(14) .
C12 C7 C6 121.71(15) .
C9 C8 C7 121.33(16) .
C9 C8 H8 119.3 .
C7 C8 H8 119.3 .
C10 C9 C8 120.13(16) .
C10 C9 H9 119.9 .
C8 C9 H9 119.9 .
C9 C10 C11 119.72(17) .
C9 C10 H10 120.1 .
C11 C10 H10 120.1 .
C12 C11 C10 120.12(16) .
C12 C11 H11 119.9 .
C10 C11 H11 119.9 .
C11 C12 C7 120.87(16) .
C11 C12 H12 119.6 .
C7 C12 H12 119.6 .
C18 C13 C14 116.90(16) .
C18 C13 C4 121.70(16) .
C14 C13 C4 121.30(15) .
C13 C14 C15 121.44(16) .
C13 C14 H14 119.3 .
C15 C14 H14 119.3 .
C14 C15 C16 121.41(17) .
C14 C15 H15 119.3 .
C16 C15 H15 119.3 .
C17 C16 C15 116.52(16) .
C17 C16 C19 121.41(15) .
C15 C16 C19 121.96(15) .
C16 C17 C18 122.19(17) .
C16 C17 H17 118.9 .
C18 C17 H17 118.9 .
C13 C18 C17 121.50(18) .
C13 C18 H18 119.3 .
C17 C18 H18 119.3 .
C21 C19 C16 111.09(14) .
C21 C19 C22 107.49(13) .
C16 C19 C22 111.24(14) .
C21 C19 C20 110.80(15) .
C16 C19 C20 107.49(13) .
C22 C19 C20 108.73(14) .
C19 C20 H20A 109.5 .
C19 C20 H20B 109.5 .
H20A C20 H20B 109.5 .
C19 C20 H20C 109.5 .
H20A C20 H20C 109.5 .
H20B C20 H20C 109.5 .
C19 C21 H21A 109.5 .
C19 C21 H21B 109.5 .
H21A C21 H21B 109.5 .
C19 C21 H21C 109.5 .
H21A C21 H21C 109.5 .
H21B C21 H21C 109.5 .
C19 C22 H22A 109.5 .
C19 C22 H22B 109.5 .
H22A C22 H22B 109.5 .
C19 C22 H22C 109.5 .
H22A C22 H22C 109.5 .
H22B C22 H22C 109.5 .

loop_
_geom_bond_atom_site_label_1
_geom_bond_atom_site_label_2
_geom_bond_distance
_geom_bond_site_symmetry_2
N1 C4 1.320(2) .
N1 C3 1.378(2) .
C1 C2 1.395(2) 7_545
C1 C3 1.396(2) .
C1 H1 0.9500 .
C2 C1 1.395(2) 7_545
C2 C3 1.432(2) .
C2 C6 1.435(2) .
C4 C5 1.420(2) .
C4 C13 1.484(2) .
C5 C6 1.363(2) .
C5 H5 0.9500 .
C6 C7 1.484(2) .
C7 C8 1.391(2) .
C7 C12 1.400(2) .
C8 C9 1.383(2) .
C8 H8 0.9500 .
C9 C10 1.378(2) .
C9 H9 0.9500 .
C10 C11 1.386(2) .
C10 H10 0.9500 .
C11 C12 1.384(2) .
C11 H11 0.9500 .
C12 H12 0.9500 .
C13 C18 1.378(2) .
C13 C14 1.386(2) .
C14 C15 1.387(2) .
C14 H14 0.9500 .
C15 C16 1.392(2) .
C15 H15 0.9500 .
C16 C17 1.374(3) .
C16 C19 1.535(2) .
C17 C18 1.384(3) .
C17 H17 0.9500 .
C18 H18 0.9500 .
C19 C21 1.522(2) .
C19 C22 1.535(2) .
C19 C20 1.537(2) .
C20 H20A 0.9800 .
C20 H20B 0.9800 .
C20 H20C 0.9800 .
C21 H21A 0.9800 .
C21 H21B 0.9800 .
C21 H21C 0.9800 .
C22 H22A 0.9800 .
C22 H22B 0.9800 .
C22 H22C 0.9800 .

loop_
_geom_torsion_atom_site_label_1
_geom_torsion_atom_site_label_2
_geom_torsion_atom_site_label_3
_geom_torsion_atom_site_label_4
_geom_torsion
_geom_torsion_site_symmetry_1
C4 N1 C3 C1 -178.80(14) .
C4 N1 C3 C2 1.9(2) .
C2 C1 C3 N1 179.93(13) 7_545
C2 C1 C3 C2 -0.7(2) 7_545
C1 C2 C3 N1 -179.99(13) 7_545
C6 C2 C3 N1 -2.4(2) .
C1 C2 C3 C1 0.7(2) 7_545
C6 C2 C3 C1 178.28(14) .
C3 N1 C4 C5 0.7(2) .
C3 N1 C4 C13 -176.22(13) .
N1 C4 C5 C6 -2.9(2) .
C13 C4 C5 C6 173.99(14) .
C4 C5 C6 C2 2.2(2) .
C4 C5 C6 C7 -177.39(14) .
C1 C2 C6 C5 177.77(14) 7_545
C3 C2 C6 C5 0.3(2) .
C1 C2 C6 C7 -2.7(2) 7_545
C3 C2 C6 C7 179.85(14) .
C5 C6 C7 C8 -56.6(2) .
C2 C6 C7 C8 123.83(17) .
C5 C6 C7 C12 119.36(17) .
C2 C6 C7 C12 -60.2(2) .
C12 C7 C8 C9 -0.2(2) .
C6 C7 C8 C9 175.98(15) .
C7 C8 C9 C10 -0.6(2) .
C8 C9 C10 C11 0.5(2) .
C9 C10 C11 C12 0.3(2) .
C10 C11 C12 C7 -1.0(2) .
C8 C7 C12 C11 0.9(2) .
C6 C7 C12 C11 -175.14(15) .
N1 C4 C13 C18 161.95(17) .
C5 C4 C13 C18 -15.1(2) .
N1 C4 C13 C14 -14.1(2) .
C5 C4 C13 C14 168.83(15) .
C18 C13 C14 C15 -1.6(3) .
C4 C13 C14 C15 174.65(15) .
C13 C14 C15 C16 -0.4(3) .
C14 C15 C16 C17 1.9(3) .
C14 C15 C16 C19 -174.22(15) .
C15 C16 C17 C18 -1.4(3) .
C19 C16 C17 C18 174.79(18) .
C14 C13 C18 C17 2.2(3) .
C4 C13 C18 C17 -174.08(17) .
C16 C17 C18 C13 -0.7(3) .
C17 C16 C19 C21 145.61(17) .
C15 C16 C19 C21 -38.4(2) .
C17 C16 C19 C22 25.9(2) .
C15 C16 C19 C22 -158.13(16) .
C17 C16 C19 C20 -93.0(2) .
C15 C16 C19 C20 82.93(19) .
